data_7036101
loop_
_publ_author_name
'Chang, Yu-Hsiang'
'Leu, Wohn-Jenn'
'Datta, Amitabha'
'Hsiao, Hung-Chang'
'Lin, Chia-Her'
'Guh, Jih-Hwa'
'Huang, Jui-Hsien'

_publ_section_title
;
 Catalytic transfer hydrogenation and anticancer activity of
 arene-ruthenium compounds incorporating bi-dentate precursors.
;
_journal_issue 36
_journal_name_full 'Dalton transactions (Cambridge, England : 2003)'
_journal_page_first 16107
_journal_page_last 16118
_journal_paper_doi 10.1039/c5dt01310k
_journal_volume 44
_journal_year 2015
_chemical_formula_sum 'C30 H44 Cl2 N2 O8 Ru2'
_chemical_formula_weight 833.71
_space_group_crystal_system orthorhombic
_space_group_IT_number 19
_space_group_name_Hall 'P 2ac 2ab'
_space_group_name_H-M_alt 'P 21 21 21'
_symmetry_space_group_name_Hall 'P 2ac 2ab'
_symmetry_space_group_name_H-M 'P 21 21 21'
_atom_sites_solution_hydrogens geom
_atom_sites_solution_primary direct
_atom_sites_solution_secondary difmap
_audit_creation_method SHELXL-2014/7
_audit_update_record
;
2015-07-19 deposited with the CCDC.
2015-08-05 downloaded from the CCDC.
;
_cell_angle_alpha 90
_cell_angle_beta 90
_cell_angle_gamma 90
_cell_formula_units_Z 4
_cell_length_a 9.895(11)
_cell_length_b 11.081(12)
_cell_length_c 32.12(3)
_cell_measurement_reflns_used 4588
_cell_measurement_temperature 293(2)
_cell_measurement_theta_max 21.71
_cell_measurement_theta_min 1.94
_cell_volume 3522(6)
_computing_cell_refinement 'SAINT V7.68A (Bruker AXS, 2009)'
_computing_data_collection 'APEX2 (Bruker AXS, 2010)'
_computing_data_reduction 'SAINT V7.68A (Bruker AXS, 2009)'
_computing_molecular_graphics 'SHELXTL (Sheldrick, 2008)'
_computing_publication_material SHELXTL
_computing_structure_refinement 'SHELXL-2014/7 (Sheldrick, 2014)'
_computing_structure_solution 'SHELXS-97 (Sheldrick, 2008)'
_diffrn_ambient_temperature 293(2)
_diffrn_detector_area_resol_mean 8.3333
_diffrn_measured_fraction_theta_full 0.993
_diffrn_measured_fraction_theta_max 0.993
_diffrn_measurement_device_type 'Bruker APEX-II CCD'
_diffrn_measurement_method '\f and \w scans'
_diffrn_radiation_type MoK\a
_diffrn_radiation_wavelength 0.71073
_diffrn_reflns_av_R_equivalents 0.0538
_diffrn_reflns_av_unetI/netI 0.0898
_diffrn_reflns_laue_measured_fraction_full 0.993
_diffrn_reflns_laue_measured_fraction_max 0.993
_diffrn_reflns_limit_h_max 10
_diffrn_reflns_limit_h_min -10
_diffrn_reflns_limit_k_max 7
_diffrn_reflns_limit_k_min -11
_diffrn_reflns_limit_l_max 29
_diffrn_reflns_limit_l_min -33
_diffrn_reflns_number 7489
_diffrn_reflns_point_group_measured_fraction_full 0.992
_diffrn_reflns_point_group_measured_fraction_max 0.992
_diffrn_reflns_theta_full 21.710
_diffrn_reflns_theta_max 21.710
_diffrn_reflns_theta_min 1.944
_diffrn_source 'fine-focus sealed tube'
_exptl_absorpt_coefficient_mu 1.057
_exptl_absorpt_correction_T_max 0.9707
_exptl_absorpt_correction_T_min 0.9519
_exptl_absorpt_correction_type multi-scan
_exptl_absorpt_process_details 'SADABS V2008/1 (Bruker AXS, 2008)'
_exptl_crystal_colour colourless
_exptl_crystal_density_diffrn 1.572
_exptl_crystal_description columnar
_exptl_crystal_F_000 1696
_exptl_crystal_size_max 0.25
_exptl_crystal_size_mid 0.15
_exptl_crystal_size_min 0.15
_refine_diff_density_max 1.128
_refine_diff_density_min -0.737
_refine_diff_density_rms 0.123
_refine_ls_abs_structure_details
;
 Flack x determined using 1058 quotients [(I+)-(I-)]/[(I+)+(I-)]
 (Parsons, Flack and Wagner, Acta Cryst. B69 (2013) 249-259).
;
_refine_ls_abs_structure_Flack 0.11(9)
_refine_ls_extinction_method none
_refine_ls_goodness_of_fit_ref 1.104
_refine_ls_hydrogen_treatment constr
_refine_ls_matrix_type full
_refine_ls_number_parameters 397
_refine_ls_number_reflns 4135
_refine_ls_number_restraints 84
_refine_ls_restrained_S_all 1.094
_refine_ls_R_factor_all 0.0830
_refine_ls_R_factor_gt 0.0620
_refine_ls_shift/su_max 0.026
_refine_ls_shift/su_mean 0.002
_refine_ls_structure_factor_coef Fsqd
_refine_ls_weighting_details 'w=1/[\s^2^(Fo^2^)+(0.0833P)^2^] where P=(Fo^2^+2Fc^2^)/3'
_refine_ls_weighting_scheme calc
_refine_ls_wR_factor_gt 0.1584
_refine_ls_wR_factor_ref 0.1735
_reflns_Friedel_coverage 0.732
_reflns_friedel_fraction_full 0.991
_reflns_friedel_fraction_max 0.991
_reflns_number_gt 3084
_reflns_number_total 4135
_reflns_threshold_expression 'I > 2\s(I)'
_cod_data_source_file c5dt01310k2.cif
_cod_data_source_block CA1510101
_cod_depositor_comments 'Adding full bibliography for 7036101--7036105.cif.'
_cod_database_code 7036101
_audit_block_doi 10.5517/cc13qckr
_shelx_shelxl_version_number 2014/7
_shelx_space_group_comment
;
The symmetry employed for this shelxl refinement is uniquely defined
by the following loop, which should always be used as a source of
symmetry information in preference to the above space-group names.
They are only intended as comments.
;

loop_
_space_group_symop_operation_xyz
'x, y, z'
'-x+1/2, -y, z+1/2'
'x+1/2, -y+1/2, -z'
'-x, y+1/2, -z+1/2'

loop_
_atom_site_label
_atom_site_type_symbol
_atom_site_fract_x
_atom_site_fract_y
_atom_site_fract_z
_atom_site_U_iso_or_equiv
_atom_site_adp_type
_atom_site_occupancy
_atom_site_site_symmetry_order
_atom_site_calc_flag
_atom_site_refinement_flags_posn
_atom_site_refinement_flags_adp
_atom_site_refinement_flags_occupancy
Ru2 Ru 0.34574(13) 0.70266(15) 0.08809(5) 0.0388(5) Uani 1 1 d . . .
Cl2 Cl 0.1180(5) 0.7360(6) 0.06463(18) 0.0676(19) Uani 1 1 d . . .
O5 O 0.2587(14) 0.5546(10) 0.1194(4) 0.044(4) Uani 1 1 d . . .
O6 O 0.1080(16) 0.5055(13) 0.1662(5) 0.072(5) Uani 1 1 d . . .
O7 O 0.068(2) 0.9844(18) 0.2745(6) 0.105(6) Uani 1 1 d . U .
H7B H 0.0124 0.9916 0.2933 0.157 Uiso 0.5 1 calc R U P
O8 O 0.008(3) 0.797(3) 0.2849(9) 0.194(12) Uani 1 1 d . U .
H8B H -0.0397 0.8312 0.3021 0.291 Uiso 0.5 1 calc R U P
N2 N 0.2705(15) 0.7829(16) 0.1428(5) 0.046(4) Uani 1 1 d . . .
H2A H 0.3332 0.8316 0.1534 0.055 Uiso 1 1 calc R U .
H2B H 0.1985 0.8275 0.1366 0.055 Uiso 1 1 calc R U .
C16 C 0.353(2) 0.884(3) 0.0048(8) 0.102(11) Uani 1 1 d . . .
H16A H 0.3203 0.8375 -0.0184 0.153 Uiso 1 1 calc R U .
H16B H 0.2780 0.9219 0.0186 0.153 Uiso 1 1 calc R U .
H16C H 0.4140 0.9449 -0.0051 0.153 Uiso 1 1 calc R U .
C17 C 0.426(2) 0.802(3) 0.0350(7) 0.063(6) Uani 1 1 d . . .
C18 C 0.485(2) 0.840(2) 0.0715(9) 0.072(8) Uani 1 1 d . . .
H18A H 0.4649 0.9227 0.0808 0.086 Uiso 1 1 calc R U .
C19 C 0.549(2) 0.763(3) 0.0996(8) 0.070(8) Uani 1 1 d . . .
H19A H 0.5747 0.7930 0.1272 0.084 Uiso 1 1 calc R U .
C20 C 0.550(2) 0.636(2) 0.0910(9) 0.064(7) Uani 1 1 d . . .
C21 C 0.489(2) 0.591(2) 0.0533(7) 0.052(6) Uani 1 1 d . . .
H21A H 0.4732 0.5044 0.0494 0.062 Uiso 1 1 calc R U .
C22 C 0.4319(19) 0.675(2) 0.0268(7) 0.060(7) Uani 1 1 d . . .
H22A H 0.3710 0.6443 0.0052 0.072 Uiso 1 1 calc R U .
C23 C 0.608(3) 0.548(3) 0.1192(10) 0.114(10) Uani 1 1 d . U .
H23A H 0.5463 0.4793 0.1145 0.137 Uiso 1 1 calc R U .
C24 C 0.608(6) 0.551(5) 0.1608(17) 0.27(3) Uani 1 1 d . U .
H24A H 0.6532 0.4809 0.1714 0.410 Uiso 1 1 calc R U .
H24B H 0.6546 0.6223 0.1699 0.410 Uiso 1 1 calc R U .
H24C H 0.5167 0.5527 0.1708 0.410 Uiso 1 1 calc R U .
C25 C 0.748(5) 0.492(5) 0.1010(18) 0.26(3) Uani 1 1 d . U .
H25A H 0.7444 0.4906 0.0711 0.383 Uiso 1 1 calc R U .
H25B H 0.8225 0.5412 0.1098 0.383 Uiso 1 1 calc R U .
H25C H 0.7599 0.4113 0.1112 0.383 Uiso 1 1 calc R U .
C26 C 0.233(2) 0.6939(19) 0.1739(5) 0.049(5) Uani 1 1 d . . .
H26A H 0.3156 0.6765 0.1896 0.058 Uiso 1 1 calc R U .
C27 C 0.129(2) 0.7359(18) 0.2061(6) 0.066(7) Uani 1 1 d . . .
H27A H 0.0444 0.7526 0.1919 0.080 Uiso 1 1 calc R U .
H27B H 0.1126 0.6707 0.2256 0.080 Uiso 1 1 calc R U .
C28 C 0.171(2) 0.847(2) 0.2301(7) 0.078(8) Uani 1 1 d . . .
H28A H 0.1671 0.9155 0.2115 0.094 Uiso 1 1 calc R U .
H28B H 0.2639 0.8367 0.2387 0.094 Uiso 1 1 calc R U .
C29 C 0.088(3) 0.875(3) 0.2675(10) 0.097(9) Uani 1 1 d . U .
C30 C 0.196(2) 0.5765(17) 0.1516(6) 0.042(5) Uani 1 1 d . . .
Ru1 Ru 0.18866(13) 0.20174(15) 0.08793(5) 0.0387(5) Uani 1 1 d . . .
Cl1 Cl 0.4165(5) 0.2326(6) 0.0641(2) 0.077(2) Uani 1 1 d . . .
O1 O 0.2670(13) 0.0555(11) 0.1205(6) 0.055(5) Uani 1 1 d . . .
O2 O 0.4276(15) 0.0004(12) 0.1657(5) 0.074(5) Uani 1 1 d . . .
O3 O 0.485(2) 0.289(3) 0.2752(8) 0.153(9) Uani 1 1 d . U .
O4 O 0.4022(17) 0.4703(15) 0.2763(5) 0.084(5) Uani 1 1 d . U .
H4B H 0.4598 0.4786 0.2944 0.126 Uiso 1 1 calc R U .
N1 N 0.2646(16) 0.2838(16) 0.1431(5) 0.054(5) Uani 1 1 d . . .
H1A H 0.3057 0.3523 0.1361 0.065 Uiso 1 1 calc R U .
H1E H 0.1950 0.3027 0.1594 0.065 Uiso 1 1 calc R U .
C1 C 0.181(2) 0.394(3) 0.0064(8) 0.097(11) Uani 1 1 d . . .
H1B H 0.2159 0.3540 -0.0179 0.146 Uiso 1 1 calc R U .
H1C H 0.1194 0.4565 -0.0021 0.146 Uiso 1 1 calc R U .
H1D H 0.2539 0.4289 0.0219 0.146 Uiso 1 1 calc R U .
C2 C 0.1044(19) 0.301(2) 0.0342(8) 0.064(6) Uani 1 1 d . . .
C3 C 0.1048(19) 0.173(2) 0.0251(6) 0.055(6) Uani 1 1 d . . .
H3A H 0.1604 0.1404 0.0025 0.066 Uiso 1 1 calc R U .
C4 C 0.041(2) 0.097(2) 0.0544(8) 0.064(7) Uani 1 1 d . . .
H4A H 0.0585 0.0104 0.0519 0.077 Uiso 1 1 calc R U .
C5 C -0.018(2) 0.136(3) 0.0907(10) 0.073(7) Uani 1 1 d . . .
C6 C -0.016(2) 0.258(3) 0.0979(7) 0.065(8) Uani 1 1 d . . .
H6A H -0.0415 0.2861 0.1258 0.078 Uiso 1 1 calc R U .
C7 C 0.046(2) 0.341(2) 0.0706(8) 0.057(7) Uani 1 1 d . . .
H7A H 0.0617 0.4241 0.0797 0.069 Uiso 1 1 calc R U .
C8 C -0.072(4) 0.014(4) 0.1215(12) 0.146(13) Uani 1 1 d . U .
H8A H -0.0251 -0.0635 0.1176 0.175 Uiso 1 1 calc R U .
C9 C -0.227(4) 0.021(4) 0.1062(13) 0.159(16) Uani 1 1 d . U .
H9A H -0.2338 -0.0069 0.0780 0.238 Uiso 1 1 calc R U .
H9B H -0.2827 -0.0283 0.1238 0.238 Uiso 1 1 calc R U .
H9C H -0.2579 0.1033 0.1077 0.238 Uiso 1 1 calc R U .
C10 C -0.082(4) 0.054(4) 0.1590(12) 0.187(17) Uani 1 1 d . U .
H10A H 0.0053 0.0540 0.1719 0.281 Uiso 1 1 calc R U .
H10B H -0.1174 0.1345 0.1584 0.281 Uiso 1 1 calc R U .
H10C H -0.1422 0.0029 0.1746 0.281 Uiso 1 1 calc R U .
C11 C 0.358(2) 0.079(2) 0.1499(8) 0.056(7) Uani 1 1 d . . .
C12 C 0.361(2) 0.209(2) 0.1675(8) 0.076(8) Uani 1 1 d . . .
H12A H 0.4523 0.2418 0.1645 0.091 Uiso 1 1 calc R U .
C13 C 0.323(3) 0.208(4) 0.2121(11) 0.141(13) Uani 1 1 d . U .
H13A H 0.2576 0.1435 0.2146 0.169 Uiso 1 1 calc R U .
H13B H 0.4033 0.1805 0.2265 0.169 Uiso 1 1 calc R U .
C14 C 0.269(4) 0.307(4) 0.2390(12) 0.159(14) Uani 1 1 d . U .
H14A H 0.2095 0.2754 0.2605 0.191 Uiso 1 1 calc R U .
H14B H 0.2208 0.3670 0.2228 0.191 Uiso 1 1 calc R U .
C15 C 0.414(3) 0.362(3) 0.2592(8) 0.080(8) Uani 1 1 d . U .

loop_
_atom_site_aniso_label
_atom_site_aniso_U_11
_atom_site_aniso_U_22
_atom_site_aniso_U_33
_atom_site_aniso_U_23
_atom_site_aniso_U_13
_atom_site_aniso_U_12
Ru2 0.0437(8) 0.0287(9) 0.0442(9) -0.0039(12) 0.0049(7) -0.0001(7)
Cl2 0.052(3) 0.081(5) 0.070(4) 0.006(3) -0.004(3) -0.003(3)
O5 0.075(10) 0.029(10) 0.026(9) -0.001(6) 0.013(7) 0.001(7)
O6 0.093(12) 0.045(10) 0.079(11) -0.016(10) 0.028(10) -0.022(10)
O7 0.105(7) 0.103(7) 0.106(7) -0.001(3) 0.003(3) 0.000(3)
O8 0.195(12) 0.193(12) 0.194(12) -0.001(3) 0.003(3) 0.000(3)
N2 0.049(9) 0.031(11) 0.057(11) 0.001(10) 0.015(8) -0.009(9)
C16 0.057(15) 0.13(3) 0.12(2) 0.07(2) 0.024(16) 0.028(17)
C17 0.078(15) 0.066(17) 0.046(14) 0.014(16) 0.022(12) 0.021(16)
C18 0.060(15) 0.062(19) 0.09(2) -0.009(16) 0.045(15) -0.015(13)
C19 0.050(13) 0.09(2) 0.07(2) -0.016(15) -0.010(13) -0.015(14)
C20 0.063(14) 0.069(18) 0.058(16) 0.019(17) 0.023(15) 0.028(13)
C21 0.063(15) 0.040(14) 0.053(16) -0.022(12) 0.026(12) 0.010(12)
C22 0.033(11) 0.09(2) 0.055(14) -0.017(15) 0.013(10) -0.007(13)
C23 0.114(10) 0.115(10) 0.114(10) 0.0002(14) 0.0003(14) 0.0004(14)
C24 0.27(3) 0.27(3) 0.27(3) 0.000(3) 0.000(3) 0.001(3)
C25 0.26(3) 0.26(3) 0.26(3) 0.000(3) 0.000(3) 0.001(3)
C26 0.078(14) 0.031(11) 0.037(11) -0.005(10) 0.007(10) 0.016(13)
C27 0.104(17) 0.039(14) 0.056(14) -0.025(11) 0.014(13) -0.008(12)
C28 0.109(19) 0.063(16) 0.064(14) -0.051(13) 0.058(14) -0.016(13)
C29 0.097(9) 0.097(9) 0.097(9) 0.0000(14) 0.0006(14) -0.0002(14)
C30 0.066(14) 0.025(14) 0.034(13) 0.003(10) 0.007(11) -0.005(11)
Ru1 0.0412(8) 0.0301(9) 0.0449(9) -0.0077(12) -0.0063(7) 0.0005(7)
Cl1 0.052(3) 0.087(5) 0.094(5) 0.005(4) 0.012(3) 0.004(3)
O1 0.046(9) 0.023(10) 0.095(14) -0.014(7) -0.010(8) 0.000(7)
O2 0.069(10) 0.028(9) 0.126(14) -0.016(10) -0.056(10) 0.012(8)
O3 0.153(9) 0.152(9) 0.156(9) -0.001(3) -0.003(3) 0.001(3)
O4 0.085(6) 0.082(6) 0.084(6) -0.002(3) -0.003(3) 0.001(3)
N1 0.068(10) 0.031(11) 0.064(12) -0.012(11) -0.022(9) 0.007(10)
C1 0.071(16) 0.13(3) 0.09(2) 0.057(19) -0.012(15) -0.044(18)
C2 0.046(12) 0.045(14) 0.101(19) 0.000(17) -0.026(12) -0.015(14)
C3 0.038(11) 0.08(2) 0.051(14) -0.013(13) -0.010(10) 0.012(12)
C4 0.048(14) 0.063(18) 0.08(2) 0.026(15) -0.024(13) -0.022(13)
C5 0.058(15) 0.08(2) 0.08(2) 0.01(2) -0.001(17) -0.009(14)
C6 0.042(12) 0.11(3) 0.044(16) 0.000(15) -0.012(11) 0.031(14)
C7 0.055(14) 0.033(14) 0.084(18) -0.027(13) -0.019(13) 0.019(11)
C8 0.146(13) 0.146(13) 0.146(13) -0.0001(14) 0.0000(14) -0.0001(14)
C9 0.158(16) 0.160(16) 0.159(16) 0.001(3) 0.000(3) -0.002(3)
C10 0.187(17) 0.188(17) 0.187(17) 0.000(3) 0.000(3) -0.001(3)
C11 0.045(13) 0.032(15) 0.092(19) -0.015(13) -0.009(13) 0.002(11)
C12 0.080(15) 0.029(13) 0.12(2) -0.017(14) -0.048(15) 0.023(14)
C13 0.141(13) 0.141(13) 0.141(13) -0.0002(14) -0.0003(14) 0.0006(14)
C14 0.159(14) 0.159(14) 0.159(14) -0.0002(14) -0.0002(14) 0.0002(14)
C15 0.080(8) 0.080(8) 0.080(8) 0.0002(14) -0.0004(14) 0.0004(14)

loop_
_atom_type_symbol
_atom_type_description
_atom_type_scat_dispersion_real
_atom_type_scat_dispersion_imag
_atom_type_scat_source
C C 0.0033 0.0016 'International Tables Vol C Tables 4.2.6.8 and 6.1.1.4'
H H 0.0000 0.0000 'International Tables Vol C Tables 4.2.6.8 and 6.1.1.4'
Cl Cl 0.1484 0.1585 'International Tables Vol C Tables 4.2.6.8 and 6.1.1.4'
N N 0.0061 0.0033 'International Tables Vol C Tables 4.2.6.8 and 6.1.1.4'
O O 0.0106 0.0060 'International Tables Vol C Tables 4.2.6.8 and 6.1.1.4'
Ru Ru -1.2594 0.8363 'International Tables Vol C Tables 4.2.6.8 and 6.1.1.4'

loop_
_geom_angle_atom_site_label_1
_geom_angle_atom_site_label_2
_geom_angle_atom_site_label_3
_geom_angle
O5 Ru2 N2 77.6(6)
O5 Ru2 C18 160.7(10)
N2 Ru2 C18 97.8(8)
O5 Ru2 C19 122.9(9)
N2 Ru2 C19 93.2(8)
C18 Ru2 C19 38.1(9)
O5 Ru2 C20 95.4(7)
N2 Ru2 C20 116.1(9)
C18 Ru2 C20 69.6(10)
C19 Ru2 C20 39.1(8)
O5 Ru2 C22 119.0(8)
N2 Ru2 C22 163.1(9)
C18 Ru2 C22 67.5(9)
C19 Ru2 C22 80.3(8)
C20 Ru2 C22 67.8(9)
O5 Ru2 C17 156.2(9)
N2 Ru2 C17 124.7(9)
C18 Ru2 C17 37.3(9)
C19 Ru2 C17 68.6(9)
C20 Ru2 C17 82.3(9)
C22 Ru2 C17 38.4(10)
O5 Ru2 C21 93.9(7)
N2 Ru2 C21 153.3(8)
C18 Ru2 C21 81.8(9)
C19 Ru2 C21 70.0(9)
C20 Ru2 C21 38.7(9)
C22 Ru2 C21 37.1(8)
C17 Ru2 C21 69.5(9)
O5 Ru2 Cl2 83.5(4)
N2 Ru2 Cl2 82.3(4)
C18 Ru2 Cl2 114.7(8)
C19 Ru2 Cl2 151.8(8)
C20 Ru2 Cl2 161.0(8)
C22 Ru2 Cl2 96.1(6)
C17 Ru2 Cl2 91.1(6)
C21 Ru2 Cl2 122.3(6)
C30 O5 Ru2 117.0(12)
C26 N2 Ru2 112.2(13)
C18 C17 C22 116(2)
C18 C17 C16 124(3)
C22 C17 C16 119(2)
C18 C17 Ru2 69.2(13)
C22 C17 Ru2 70.4(14)
C16 C17 Ru2 129.2(15)
C17 C18 C19 124(2)
C17 C18 Ru2 73.5(14)
C19 C18 Ru2 72.3(14)
C18 C19 C20 119(2)
C18 C19 Ru2 69.7(13)
C20 C19 Ru2 70.4(14)
C19 C20 C23 123(3)
C19 C20 C21 120(2)
C23 C20 C21 117(3)
C19 C20 Ru2 70.5(13)
C23 C20 Ru2 129(2)
C21 C20 Ru2 72.0(12)
C22 C21 C20 117(2)
C22 C21 Ru2 70.5(12)
C20 C21 Ru2 69.3(11)
C21 C22 C17 124(2)
C21 C22 Ru2 72.4(12)
C17 C22 Ru2 71.2(12)
C24 C23 C20 127(4)
C24 C23 C25 112(4)
C20 C23 C25 112(3)
N2 C26 C27 115.5(17)
N2 C26 C30 108.5(15)
C27 C26 C30 114.4(19)
C28 C27 C26 114.1(19)
C27 C28 C29 116(2)
O7 C29 O8 118(3)
O7 C29 C28 116(3)
O8 C29 C28 123(3)
O5 C30 O6 122.5(18)
O5 C30 C26 116.0(18)
O6 C30 C26 121.4(19)
O1 Ru1 N1 77.4(7)
O1 Ru1 C6 120.1(9)
N1 Ru1 C6 94.9(8)
O1 Ru1 C4 94.9(7)
N1 Ru1 C4 152.3(9)
C6 Ru1 C4 65.7(10)
O1 Ru1 C7 158.2(9)
N1 Ru1 C7 98.0(7)
C6 Ru1 C7 38.4(8)
C4 Ru1 C7 79.3(9)
O1 Ru1 C5 93.9(9)
N1 Ru1 C5 116.2(10)
C6 Ru1 C5 37.0(9)
C4 Ru1 C5 37.0(10)
C7 Ru1 C5 68.7(10)
O1 Ru1 C3 119.4(8)
N1 Ru1 C3 162.9(8)
C6 Ru1 C3 79.8(8)
C4 Ru1 C3 37.9(8)
C7 Ru1 C3 67.7(8)
C5 Ru1 C3 68.6(10)
O1 Ru1 C2 157.1(8)
N1 Ru1 C2 124.9(9)
C6 Ru1 C2 67.4(8)
C4 Ru1 C2 67.7(8)
C7 Ru1 C2 36.7(8)
C5 Ru1 C2 81.0(9)
C3 Ru1 C2 38.1(9)
O1 Ru1 Cl1 85.5(4)
N1 Ru1 Cl1 82.7(5)
C6 Ru1 Cl1 153.2(9)
C4 Ru1 Cl1 123.6(8)
C7 Ru1 Cl1 115.3(7)
C5 Ru1 Cl1 160.5(9)
C3 Ru1 Cl1 94.7(6)
C2 Ru1 Cl1 92.0(6)
C11 O1 Ru1 117.2(13)
C12 N1 Ru1 115.2(13)
C7 C2 C3 119(2)
C7 C2 C1 118(2)
C3 C2 C1 122(2)
C7 C2 Ru1 69.8(14)
C3 C2 Ru1 70.9(13)
C1 C2 Ru1 126.4(13)
C4 C3 C2 117(2)
C4 C3 Ru1 69.0(12)
C2 C3 Ru1 71.0(13)
C5 C4 C3 125(3)
C5 C4 Ru1 72.5(14)
C3 C4 Ru1 73.1(12)
C6 C5 C4 116(3)
C6 C5 C8 132(3)
C4 C5 C8 112(3)
C6 C5 Ru1 70.3(14)
C4 C5 Ru1 70.5(13)
C8 C5 Ru1 124.4(19)
C5 C6 C7 123(3)
C5 C6 Ru1 72.7(14)
C7 C6 Ru1 71.3(12)
C2 C7 C6 120(2)
C2 C7 Ru1 73.5(13)
C6 C7 Ru1 70.3(12)
C10 C8 C9 101(4)
C10 C8 C5 107(4)
C9 C8 C5 94(3)
O2 C11 O1 122.5(19)
O2 C11 C12 120(2)
O1 C11 C12 117.2(18)
N1 C12 C13 110(2)
N1 C12 C11 108.2(18)
C13 C12 C11 110(3)
C14 C13 C12 131(4)
C13 C14 C15 100(3)
O3 C15 O4 119(3)
O3 C15 C14 115(3)
O4 C15 C14 114(2)

loop_
_geom_bond_atom_site_label_1
_geom_bond_atom_site_label_2
_geom_bond_distance
Ru2 O5 2.108(12)
Ru2 N2 2.106(15)
Ru2 C18 2.12(2)
Ru2 C19 2.16(2)
Ru2 C20 2.15(2)
Ru2 C22 2.17(2)
Ru2 C17 2.18(2)
Ru2 C21 2.190(19)
Ru2 Cl2 2.405(6)
O5 C30 1.23(2)
O6 C30 1.26(2)
O7 C29 1.25(3)
O8 C29 1.30(4)
N2 C26 1.45(3)
C16 C17 1.52(3)
C17 C18 1.38(3)
C17 C22 1.43(4)
C18 C19 1.39(3)
C19 C20 1.44(3)
C20 C23 1.45(4)
C20 C21 1.44(3)
C21 C22 1.39(3)
C23 C24 1.34(5)
C23 C25 1.63(5)
C26 C27 1.53(3)
C26 C30 1.53(3)
C27 C28 1.51(3)
C28 C29 1.49(3)
Ru1 O1 2.080(14)
Ru1 N1 2.128(16)
Ru1 C6 2.15(2)
Ru1 C4 2.15(2)
Ru1 C7 2.16(2)
Ru1 C5 2.18(2)
Ru1 C3 2.21(2)
Ru1 C2 2.21(2)
Ru1 Cl1 2.405(6)
O1 C11 1.33(3)
O2 C11 1.22(2)
O3 C15 1.18(3)
O4 C15 1.32(3)
N1 C12 1.49(2)
C1 C2 1.56(3)
C2 C7 1.38(3)
C2 C3 1.44(4)
C3 C4 1.42(3)
C4 C5 1.37(4)
C5 C6 1.37(3)
C5 C8 1.76(4)
C6 C7 1.42(3)
C8 C10 1.29(4)
C8 C9 1.62(5)
C11 C12 1.55(3)
C12 C13 1.48(4)
C13 C14 1.49(5)
C14 C15 1.70(4)
